data_2223000
loop_
_publ_author_name
'Sim, Yoke Ling'
'Ariffin, Azhar'
'Khan, Mohammad Niyaz'
'Ng, Seik Weng'

_publ_section_title
;
 <i>N</i>-(2-Methoxyphenyl)phthalimide
;
_journal_coeditor_code BT5039
_journal_issue 9
_journal_name_full 'Acta Crystallographica Section E'
_journal_page_first o2218
_journal_paper_doi 10.1107/S1600536809032826
_journal_volume 65
_journal_year 2009
_chemical_formula_iupac 'C15 H11 N O3'
_chemical_formula_moiety 'C15 H11 N O3'
_chemical_formula_sum 'C15 H11 N O3'
_chemical_formula_weight 253.25
_chemical_name_systematic
;
<i>N</i>-(2-Methoxyphenyl)phthalimide
;
_space_group_IT_number 14
_symmetry_cell_setting monoclinic
_symmetry_space_group_name_Hall '-P 2yn'
_symmetry_space_group_name_H-M 'P 1 21/n 1'
_atom_sites_solution_hydrogens geom
_atom_sites_solution_primary direct
_atom_sites_solution_secondary difmap
_audit_creation_method SHELXL-97
_cell_angle_alpha 90.00
_cell_angle_beta 106.2580(10)
_cell_angle_gamma 90.00
_cell_formula_units_Z 4
_cell_length_a 11.8505(2)
_cell_length_b 6.69030(10)
_cell_length_c 15.3264(3)
_cell_measurement_reflns_used 3112
_cell_measurement_temperature 123(2)
_cell_measurement_theta_max 28.3
_cell_measurement_theta_min 2.5
_cell_volume 1166.54(4)
_computing_cell_refinement 'SAINT (Bruker, 2008)'
_computing_data_collection 'APEX2 (Bruker, 2008)'
_computing_data_reduction 'SAINT (Bruker, 2008)'
_computing_molecular_graphics 'X-SEED (Barbour, 2001)'
_computing_publication_material 'publCIF (Westrip, 2009)'
_computing_structure_refinement 'SHELXL97 (Sheldrick, 2008)'
_computing_structure_solution 'SHELXS97 (Sheldrick, 2008)'
_diffrn_ambient_temperature 123(2)
_diffrn_measured_fraction_theta_full 1.000
_diffrn_measured_fraction_theta_max 1.000
_diffrn_measurement_device_type 'Bruker SMART APEX'
_diffrn_measurement_method \w
_diffrn_radiation_monochromator graphite
_diffrn_radiation_source 'fine-focus sealed tube'
_diffrn_radiation_type MoK\a
_diffrn_radiation_wavelength 0.71073
_diffrn_reflns_av_R_equivalents 0.0277
_diffrn_reflns_av_sigmaI/netI 0.0252
_diffrn_reflns_limit_h_max 15
_diffrn_reflns_limit_h_min -14
_diffrn_reflns_limit_k_max 8
_diffrn_reflns_limit_k_min -8
_diffrn_reflns_limit_l_max 19
_diffrn_reflns_limit_l_min -19
_diffrn_reflns_number 10672
_diffrn_reflns_theta_full 27.49
_diffrn_reflns_theta_max 27.49
_diffrn_reflns_theta_min 1.93
_diffrn_standards_decay_% 0
_diffrn_standards_interval_count 0
_diffrn_standards_interval_time 0
_diffrn_standards_number 0
_exptl_absorpt_coefficient_mu 0.102
_exptl_absorpt_correction_type none
_exptl_crystal_colour Colorless
_exptl_crystal_density_diffrn 1.442
_exptl_crystal_density_method 'not measured'
_exptl_crystal_description Irregular
_exptl_crystal_F_000 528
_exptl_crystal_size_max 0.28
_exptl_crystal_size_mid 0.16
_exptl_crystal_size_min 0.04
_refine_diff_density_max 0.270
_refine_diff_density_min -0.223
_refine_ls_extinction_method none
_refine_ls_goodness_of_fit_ref 1.033
_refine_ls_hydrogen_treatment constr
_refine_ls_matrix_type full
_refine_ls_number_parameters 173
_refine_ls_number_reflns 2682
_refine_ls_number_restraints 0
_refine_ls_restrained_S_all 1.033
_refine_ls_R_factor_all 0.0464
_refine_ls_R_factor_gt 0.0359
_refine_ls_shift/su_max 0.001
_refine_ls_shift/su_mean 0.001
_refine_ls_structure_factor_coef Fsqd
_refine_ls_weighting_details 'calc w=1/[\s^2^(Fo^2^)+(0.0506P)^2^+0.3213P] where P=(Fo^2^+2Fc^2^)/3'
_refine_ls_weighting_scheme calc
_refine_ls_wR_factor_gt 0.0910
_refine_ls_wR_factor_ref 0.0982
_reflns_number_gt 2190
_reflns_number_total 2682
_reflns_threshold_expression I>2\s(I)
_cod_data_source_file bt5039.cif
_cod_data_source_block I
_cod_depositor_comments
;
The following automatic conversions were performed:
'_symmetry_cell_setting' value 'Monoclinic' changed to 'monoclinic'
according to '/home/saulius/struct/CIF-dictionaries/cif_core.dic'
dictionary named 'cif_core.dic' version 2.4.1 from
2010-06-29.

'_exptl_absorpt_correction_type' value 'None' changed to
'none' according to '/home/saulius/struct/CIF-dictionaries/cif_core.dic'
dictionary named 'cif_core.dic' version 2.4.1 from 2010-06-29.

Automatic conversion script
Id: cif_fix_enum 1527 2010-12-29 10:47:43Z saulius 

The following automatic conversions were performed:

'_symmetry_cell_setting' value 'Monoclinic' changed to 'monoclinic'
according to /home/saulius/struct/CIF-dictionaries/cif_core.dic
dictionary named 'cif_core.dic' version 2.4.1 from
2010-06-29.

'_exptl_absorpt_correction_type' value 'None' changed to
'none' according to
/home/saulius/struct/CIF-dictionaries/cif_core.dic dictionary named
'cif_core.dic' version 2.4.1 from 2010-06-29.

Automatic conversion script
Id: cif_fix_values 1715 2011-07-08 13:25:40Z adriana 
;
_cod_original_cell_volume 1166.54(3)
_cod_original_sg_symbol_H-M 'P 21/n'
_cod_database_code 2223000
_cod_database_fobs_code 2223000

loop_
_symmetry_equiv_pos_as_xyz
'x, y, z'
'-x+1/2, y+1/2, -z+1/2'
'-x, -y, -z'
'x-1/2, -y-1/2, z-1/2'

loop_
_atom_site_type_symbol
_atom_site_label
_atom_site_fract_x
_atom_site_fract_y
_atom_site_fract_z
_atom_site_U_iso_or_equiv
_atom_site_adp_type
_atom_site_calc_flag
_atom_site_refinement_flags
_atom_site_occupancy
_atom_site_disorder_assembly
_atom_site_disorder_group
O O1 0.76144(8) 0.26041(14) 0.47272(6) 0.0232(2) Uani d . 1 . .
O O2 0.74087(8) 0.35172(14) 0.76449(6) 0.0242(2) Uani d . 1 . .
O O3 0.89049(8) 0.63238(14) 0.56474(6) 0.0240(2) Uani d . 1 . .
N N1 0.78134(9) 0.32357(16) 0.62507(7) 0.0183(2) Uani d . 1 . .
C C1 0.71795(11) 0.28292(18) 0.53464(8) 0.0177(3) Uani d . 1 . .
C C2 0.59283(11) 0.26801(17) 0.53474(8) 0.0168(3) Uani d . 1 . .
C C3 0.49248(11) 0.23766(18) 0.46394(9) 0.0187(3) Uani d . 1 . .
H H3 0.4962 0.2240 0.4031 0.022 Uiso calc R 1 . .
C C4 0.38571(11) 0.22777(19) 0.48501(9) 0.0205(3) Uani d . 1 . .
H H4 0.3149 0.2111 0.4376 0.025 Uiso calc R 1 . .
C C5 0.38127(11) 0.24202(19) 0.57471(9) 0.0227(3) Uani d . 1 . .
H H5 0.3075 0.2333 0.5875 0.027 Uiso calc R 1 . .
C C6 0.48287(11) 0.26884(19) 0.64603(9) 0.0203(3) Uani d . 1 . .
H H6 0.4801 0.2758 0.7073 0.024 Uiso calc R 1 . .
C C7 0.58786(11) 0.28491(18) 0.62405(8) 0.0178(3) Uani d . 1 . .
C C8 0.70848(11) 0.32285(18) 0.68350(8) 0.0180(3) Uani d . 1 . .
C C9 0.90625(10) 0.34589(19) 0.65589(8) 0.0183(3) Uani d . 1 . .
C C10 0.96165(11) 0.50402(19) 0.62429(8) 0.0187(3) Uani d . 1 . .
C C11 1.08374(11) 0.5197(2) 0.65517(8) 0.0226(3) Uani d . 1 . .
H H11 1.1233 0.6222 0.6324 0.027 Uiso calc R 1 . .
C C12 1.14739(12) 0.3852(2) 0.71924(9) 0.0251(3) Uani d . 1 . .
H H12 1.2304 0.3983 0.7409 0.030 Uiso calc R 1 . .
C C13 1.09199(12) 0.2325(2) 0.75213(9) 0.0242(3) Uani d . 1 . .
H H13 1.1362 0.1429 0.7968 0.029 Uiso calc R 1 . .
C C14 0.97095(11) 0.2121(2) 0.71899(9) 0.0217(3) Uani d . 1 . .
H H14 0.9323 0.1054 0.7398 0.026 Uiso calc R 1 . .
C C15 0.94409(12) 0.8082(2) 0.54130(10) 0.0254(3) Uani d . 1 . .
H H15A 0.9847 0.8806 0.5968 0.038 Uiso calc R 1 . .
H H15B 0.8835 0.8942 0.5026 0.038 Uiso calc R 1 . .
H H15C 1.0009 0.7703 0.5084 0.038 Uiso calc R 1 . .

loop_
_atom_site_aniso_label
_atom_site_aniso_U_11
_atom_site_aniso_U_22
_atom_site_aniso_U_33
_atom_site_aniso_U_12
_atom_site_aniso_U_13
_atom_site_aniso_U_23
O1 0.0218(5) 0.0299(5) 0.0200(5) -0.0019(4) 0.0091(4) -0.0012(4)
O2 0.0228(5) 0.0319(5) 0.0176(5) -0.0004(4) 0.0051(4) -0.0019(4)
O3 0.0189(5) 0.0231(5) 0.0292(5) -0.0019(4) 0.0052(4) 0.0068(4)
N1 0.0151(5) 0.0223(6) 0.0175(5) -0.0013(4) 0.0047(4) 0.0012(4)
C1 0.0196(6) 0.0152(6) 0.0183(6) -0.0002(4) 0.0054(5) 0.0018(5)
C2 0.0174(6) 0.0138(6) 0.0199(6) 0.0000(4) 0.0066(5) 0.0019(4)
C3 0.0211(6) 0.0160(6) 0.0187(6) 0.0010(5) 0.0049(5) 0.0006(5)
C4 0.0173(6) 0.0180(6) 0.0240(6) 0.0000(5) 0.0019(5) 0.0002(5)
C5 0.0176(6) 0.0235(7) 0.0282(7) -0.0013(5) 0.0084(5) -0.0013(5)
C6 0.0198(6) 0.0220(7) 0.0205(6) -0.0007(5) 0.0079(5) -0.0001(5)
C7 0.0196(6) 0.0151(6) 0.0186(6) -0.0006(5) 0.0053(5) 0.0005(5)
C8 0.0182(6) 0.0161(6) 0.0201(6) 0.0010(5) 0.0063(5) 0.0017(5)
C9 0.0148(6) 0.0226(6) 0.0177(6) -0.0009(5) 0.0047(5) -0.0025(5)
C10 0.0186(6) 0.0209(6) 0.0174(6) 0.0003(5) 0.0061(5) -0.0016(5)
C11 0.0193(6) 0.0259(7) 0.0242(6) -0.0044(5) 0.0089(5) -0.0016(5)
C12 0.0155(6) 0.0337(8) 0.0256(7) -0.0005(5) 0.0050(5) -0.0022(6)
C13 0.0206(7) 0.0296(7) 0.0217(6) 0.0042(5) 0.0045(5) 0.0029(5)
C14 0.0214(7) 0.0237(7) 0.0212(6) 0.0004(5) 0.0080(5) 0.0016(5)
C15 0.0270(7) 0.0205(7) 0.0296(7) -0.0032(5) 0.0097(6) 0.0032(5)

loop_
_atom_type_symbol
_atom_type_description
_atom_type_scat_dispersion_real
_atom_type_scat_dispersion_imag
_atom_type_scat_source
C C 0.0033 0.0016 'International Tables Vol C Tables 4.2.6.8 and 6.1.1.4'
H H 0.0000 0.0000 'International Tables Vol C Tables 4.2.6.8 and 6.1.1.4'
N N 0.0061 0.0033 'International Tables Vol C Tables 4.2.6.8 and 6.1.1.4'
O O 0.0106 0.0060 'International Tables Vol C Tables 4.2.6.8 and 6.1.1.4'

loop_
_geom_angle_atom_site_label_1
_geom_angle_atom_site_label_2
_geom_angle_atom_site_label_3
_geom_angle_site_symmetry_1
_geom_angle_site_symmetry_3
_geom_angle
_geom_angle_publ_flag
C10 O3 C15 . . 116.90(10) ?
C1 N1 C8 . . 111.90(10) ?
C1 N1 C9 . . 124.33(10) ?
C8 N1 C9 . . 123.56(10) ?
O1 C1 N1 . . 124.77(12) ?
O1 C1 C2 . . 129.54(11) ?
N1 C1 C2 . . 105.66(10) ?
C3 C2 C7 . . 121.35(11) ?
C3 C2 C1 . . 130.42(11) ?
C7 C2 C1 . . 108.21(11) ?
C2 C3 C4 . . 117.57(12) ?
C2 C3 H3 . . 121.2 ?
C4 C3 H3 . . 121.2 ?
C3 C4 C5 . . 120.89(12) ?
C3 C4 H4 . . 119.6 ?
C5 C4 H4 . . 119.6 ?
C6 C5 C4 . . 121.32(12) ?
C6 C5 H5 . . 119.3 ?
C4 C5 H5 . . 119.3 ?
C7 C6 C5 . . 117.29(12) ?
C7 C6 H6 . . 121.4 ?
C5 C6 H6 . . 121.4 ?
C6 C7 C2 . . 121.53(11) ?
C6 C7 C8 . . 129.88(12) ?
C2 C7 C8 . . 108.59(11) ?
O2 C8 N1 . . 125.34(11) ?
O2 C8 C7 . . 129.18(12) ?
N1 C8 C7 . . 105.46(10) ?
C14 C9 C10 . . 120.61(11) ?
C14 C9 N1 . . 118.93(11) ?
C10 C9 N1 . . 120.43(11) ?
O3 C10 C11 . . 124.71(11) ?
O3 C10 C9 . . 116.50(11) ?
C11 C10 C9 . . 118.79(11) ?
C12 C11 C10 . . 119.85(12) ?
C12 C11 H11 . . 120.1 ?
C10 C11 H11 . . 120.1 ?
C13 C12 C11 . . 121.12(12) ?
C13 C12 H12 . . 119.4 ?
C11 C12 H12 . . 119.4 ?
C12 C13 C14 . . 119.12(12) ?
C12 C13 H13 . . 120.4 ?
C14 C13 H13 . . 120.4 ?
C9 C14 C13 . . 120.42(12) ?
C9 C14 H14 . . 119.8 ?
C13 C14 H14 . . 119.8 ?
O3 C15 H15A . . 109.5 ?
O3 C15 H15B . . 109.5 ?
H15A C15 H15B . . 109.5 ?
O3 C15 H15C . . 109.5 ?
H15A C15 H15C . . 109.5 ?
H15B C15 H15C . . 109.5 ?

loop_
_geom_bond_atom_site_label_1
_geom_bond_atom_site_label_2
_geom_bond_site_symmetry_2
_geom_bond_distance
_geom_bond_publ_flag
O1 C1 . 1.2095(15) ?
O2 C8 . 1.2077(15) ?
O3 C10 . 1.3604(15) ?
O3 C15 . 1.4296(16) ?
N1 C1 . 1.4057(16) ?
N1 C8 . 1.4073(16) ?
N1 C9 . 1.4301(15) ?
C1 C2 . 1.4865(17) ?
C2 C3 . 1.3821(17) ?
C2 C7 . 1.3910(17) ?
C3 C4 . 1.3923(18) ?
C3 H3 . 0.9500 ?
C4 C5 . 1.3937(18) ?
C4 H4 . 0.9500 ?
C5 C6 . 1.3927(18) ?
C5 H5 . 0.9500 ?
C6 C7 . 1.3812(18) ?
C6 H6 . 0.9500 ?
C7 C8 . 1.4862(17) ?
C9 C14 . 1.3818(18) ?
C9 C10 . 1.4010(18) ?
C10 C11 . 1.3946(17) ?
C11 C12 . 1.3885(19) ?
C11 H11 . 0.9500 ?
C12 C13 . 1.383(2) ?
C12 H12 . 0.9500 ?
C13 C14 . 1.3879(18) ?
C13 H13 . 0.9500 ?
C14 H14 . 0.9500 ?
C15 H15A . 0.9800 ?
C15 H15B . 0.9800 ?
C15 H15C . 0.9800 ?

loop_
_geom_torsion_atom_site_label_1
_geom_torsion_atom_site_label_2
_geom_torsion_atom_site_label_3
_geom_torsion_atom_site_label_4
_geom_torsion_site_symmetry_1
_geom_torsion_site_symmetry_2
_geom_torsion_site_symmetry_3
_geom_torsion_site_symmetry_4
_geom_torsion
_geom_torsion_publ_flag
C8 N1 C1 O1 . . . . -174.23(12) ?
C9 N1 C1 O1 . . . . 0.68(19) ?
C8 N1 C1 C2 . . . . 3.86(13) ?
C9 N1 C1 C2 . . . . 178.77(11) ?
O1 C1 C2 C3 . . . . -4.7(2) ?
N1 C1 C2 C3 . . . . 177.31(12) ?
O1 C1 C2 C7 . . . . 173.64(12) ?
N1 C1 C2 C7 . . . . -4.33(13) ?
C7 C2 C3 C4 . . . . 1.02(18) ?
C1 C2 C3 C4 . . . . 179.20(12) ?
C2 C3 C4 C5 . . . . -1.90(18) ?
C3 C4 C5 C6 . . . . 0.75(19) ?
C4 C5 C6 C7 . . . . 1.31(19) ?
C5 C6 C7 C2 . . . . -2.21(19) ?
C5 C6 C7 C8 . . . . 176.94(12) ?
C3 C2 C7 C6 . . . . 1.07(19) ?
C1 C2 C7 C6 . . . . -177.47(11) ?
C3 C2 C7 C8 . . . . -178.24(11) ?
C1 C2 C7 C8 . . . . 3.22(13) ?
C1 N1 C8 O2 . . . . 179.33(12) ?
C9 N1 C8 O2 . . . . 4.38(19) ?
C1 N1 C8 C7 . . . . -1.96(13) ?
C9 N1 C8 C7 . . . . -176.91(11) ?
C6 C7 C8 O2 . . . . -1.5(2) ?
C2 C7 C8 O2 . . . . 177.74(13) ?
C6 C7 C8 N1 . . . . 179.86(12) ?
C2 C7 C8 N1 . . . . -0.90(13) ?
C1 N1 C9 C14 . . . . -117.21(13) ?
C8 N1 C9 C14 . . . . 57.11(17) ?
C1 N1 C9 C10 . . . . 64.41(16) ?
C8 N1 C9 C10 . . . . -121.27(13) ?
C15 O3 C10 C11 . . . . -7.96(18) ?
C15 O3 C10 C9 . . . . 172.06(11) ?
C14 C9 C10 O3 . . . . -177.71(11) ?
N1 C9 C10 O3 . . . . 0.64(17) ?
C14 C9 C10 C11 . . . . 2.31(18) ?
N1 C9 C10 C11 . . . . -179.34(11) ?
O3 C10 C11 C12 . . . . 177.10(12) ?
C9 C10 C11 C12 . . . . -2.92(19) ?
C10 C11 C12 C13 . . . . 1.2(2) ?
C11 C12 C13 C14 . . . . 1.2(2) ?
C10 C9 C14 C13 . . . . 0.07(19) ?
N1 C9 C14 C13 . . . . -178.31(11) ?
C12 C13 C14 C9 . . . . -1.8(2) ?

loop_
_cod_related_entry_id
_cod_related_entry_database
_cod_related_entry_code
1 ChemSpider 634514
